data_7020591
loop_
_publ_author_name
'Jing, Xue-Hui'
'Yi, Xiu-Chun'
'Gao, En-Qing'
'Blatov, Vladislav A.'

_publ_section_title
;
 Synthesis, structure, topology and magnetic properties of cobalt(ii)
 coordination polymers with 2-nitrobiphenyl-4,4'-dicarboxylic acid and
 bis(pyridyl) ligands.
;
_journal_issue 47
_journal_name_full 'Dalton transactions (Cambridge, England : 2003)'
_journal_page_first 14316
_journal_page_last 14328
_journal_paper_doi 10.1039/c2dt31917a
_journal_volume 41
_journal_year 2012
_chemical_formula_sum 'C66 H44 Co4 N6 O28'
_chemical_formula_weight 1604.79
_chemical_name_systematic
;
?
;
_space_group_IT_number 14
_symmetry_cell_setting monoclinic
_symmetry_space_group_name_Hall '-P 2ybc'
_symmetry_space_group_name_H-M 'P 1 21/c 1'
_atom_sites_solution_hydrogens geom
_atom_sites_solution_primary direct
_atom_sites_solution_secondary difmap
_audit_creation_method SHELXL-97
_cell_angle_alpha 90.00
_cell_angle_beta 98.5730(10)
_cell_angle_gamma 90.00
_cell_formula_units_Z 2
_cell_length_a 15.3413(6)
_cell_length_b 7.9077(3)
_cell_length_c 27.2146(10)
_cell_measurement_reflns_used 9868
_cell_measurement_temperature 296(2)
_cell_measurement_theta_max 28.18
_cell_measurement_theta_min 2.68
_cell_volume 3264.6(2)
_computing_cell_refinement 'Bruker SMART'
_computing_data_collection 'Bruker SMART'
_computing_data_reduction 'Bruker SAINT'
_computing_molecular_graphics 'Bruker SHELXTL'
_computing_publication_material 'Bruker SHELXTL'
_computing_structure_refinement 'SHELXL-97 (Sheldrick, 1997)'
_computing_structure_solution 'SHELXS-97 (Sheldrick, 1990)'
_diffrn_ambient_temperature 296(2)
_diffrn_measured_fraction_theta_full 0.994
_diffrn_measured_fraction_theta_max 0.994
_diffrn_measurement_device_type 'CCD area detector'
_diffrn_measurement_method 'phi and omega scans'
_diffrn_radiation_monochromator graphite
_diffrn_radiation_source 'fine-focus sealed tube'
_diffrn_radiation_type MoK\a
_diffrn_radiation_wavelength 0.71073
_diffrn_reflns_av_R_equivalents 0.0363
_diffrn_reflns_av_sigmaI/netI 0.0314
_diffrn_reflns_limit_h_max 20
_diffrn_reflns_limit_h_min -19
_diffrn_reflns_limit_k_max 10
_diffrn_reflns_limit_k_min -10
_diffrn_reflns_limit_l_max 36
_diffrn_reflns_limit_l_min -33
_diffrn_reflns_number 42918
_diffrn_reflns_theta_full 28.31
_diffrn_reflns_theta_max 28.31
_diffrn_reflns_theta_min 1.34
_diffrn_standards_decay_% none
_exptl_absorpt_coefficient_mu 1.094
_exptl_absorpt_correction_T_max 0.8985
_exptl_absorpt_correction_T_min 0.7716
_exptl_absorpt_correction_type multi-scan
_exptl_absorpt_process_details 'SADABS (Bruker, 2007)'
_exptl_crystal_colour red
_exptl_crystal_density_diffrn 1.633
_exptl_crystal_density_method 'not measured'
_exptl_crystal_description block
_exptl_crystal_F_000 1628
_exptl_crystal_size_max 0.25
_exptl_crystal_size_mid 0.20
_exptl_crystal_size_min 0.10
_refine_diff_density_max 1.086
_refine_diff_density_min -0.743
_refine_diff_density_rms 0.090
_refine_ls_extinction_method none
_refine_ls_goodness_of_fit_ref 0.978
_refine_ls_hydrogen_treatment mixed
_refine_ls_matrix_type full
_refine_ls_number_parameters 523
_refine_ls_number_reflns 8088
_refine_ls_number_restraints 14
_refine_ls_restrained_S_all 0.978
_refine_ls_R_factor_all 0.0734
_refine_ls_R_factor_gt 0.0542
_refine_ls_shift/su_max 0.002
_refine_ls_shift/su_mean 0.000
_refine_ls_structure_factor_coef Fsqd
_refine_ls_weighting_details 'calc w=1/[\s^2^(Fo^2^)+(0.1113P)^2^+8.8847P] where P=(Fo^2^+2Fc^2^)/3'
_refine_ls_weighting_scheme calc
_refine_ls_wR_factor_gt 0.1679
_refine_ls_wR_factor_ref 0.1848
_reflns_number_gt 6506
_reflns_number_total 8088
_reflns_threshold_expression >2sigma(I)
_cod_data_source_file c2dt31917a.txt
_cod_data_source_block 4
_cod_depositor_comments
;
The following automatic conversions were performed:

'_symmetry_cell_setting' value 'Monoclinic' changed to 'monoclinic'
according to /home/saulius/struct/CIF-dictionaries/cif_core.dic
dictionary named 'cif_core.dic' version 2.4.2 from 2011-04-26.

Automatic conversion script
Id: cif_fix_values 1891 2012-01-12 08:04:46Z andrius 
;
_cod_original_sg_symbol_H-M 'P2(1)/c '
_cod_database_code 7020591

loop_
_symmetry_equiv_pos_as_xyz
'x, y, z'
'-x, y+1/2, -z+1/2'
'-x, -y, -z'
'x, -y-1/2, z-1/2'

loop_
_atom_site_label
_atom_site_type_symbol
_atom_site_fract_x
_atom_site_fract_y
_atom_site_fract_z
_atom_site_U_iso_or_equiv
_atom_site_adp_type
_atom_site_occupancy
_atom_site_symmetry_multiplicity
_atom_site_calc_flag
_atom_site_refinement_flags
_atom_site_disorder_assembly
_atom_site_disorder_group
Co1 Co 0.39803(3) 0.72380(6) 0.489004(16) 0.02230(14) Uani 1 1 d . . .
Co2 Co 0.27515(3) 1.06446(6) 0.467494(17) 0.02608(15) Uani 1 1 d . . .
C1 C 0.2261(3) 0.6965(5) 0.44152(14) 0.0352(9) Uani 1 1 d . . .
C2 C 0.1527(3) 0.6486(6) 0.40180(15) 0.0364(9) Uani 1 1 d . . .
C3 C 0.0698(3) 0.7178(6) 0.40086(17) 0.0415(10) Uani 1 1 d . A .
H3A H 0.0583 0.7880 0.4265 0.050 Uiso 1 1 calc R . .
C4 C 0.0036(3) 0.6825(7) 0.36156(17) 0.0455(11) Uani 1 1 d D . .
C5 C 0.0210(3) 0.5804(7) 0.32224(17) 0.0461(11) Uani 1 1 d . A .
C6 C 0.1048(3) 0.5135(7) 0.32346(19) 0.0542(13) Uani 1 1 d . . .
H6A H 0.1173 0.4458 0.2974 0.065 Uiso 1 1 calc R A .
C7 C 0.1699(3) 0.5468(7) 0.36310(18) 0.0495(12) Uani 1 1 d . A .
H7A H 0.2257 0.5003 0.3637 0.059 Uiso 1 1 calc R . .
C8 C -0.0457(3) 0.5531(7) 0.27692(17) 0.0458(11) Uani 1 1 d . . .
C9 C -0.1295(3) 0.4897(8) 0.27752(16) 0.0496(12) Uani 1 1 d . A .
C10 C -0.1902(3) 0.4730(7) 0.23488(16) 0.0449(11) Uani 1 1 d . . .
H10A H -0.2458 0.4285 0.2366 0.054 Uiso 1 1 calc R A .
C11 C -0.1682(3) 0.5222(5) 0.19016(14) 0.0336(8) Uani 1 1 d . A .
C12 C -0.0840(3) 0.5814(7) 0.18826(17) 0.0473(12) Uani 1 1 d . . .
H12A H -0.0676 0.6114 0.1579 0.057 Uiso 1 1 calc R A .
C13 C -0.0238(3) 0.5964(8) 0.23159(18) 0.0547(14) Uani 1 1 d . A .
H13A H 0.0326 0.6366 0.2298 0.066 Uiso 1 1 calc R . .
C14 C -0.2335(3) 0.5101(5) 0.14303(14) 0.0313(8) Uani 1 1 d . . .
C15 C 0.3958(3) 0.9783(5) 0.56378(13) 0.0296(8) Uani 1 1 d . . .
C16 C 0.4161(3) 0.9898(6) 0.61953(14) 0.0354(9) Uani 1 1 d . . .
C17 C 0.3532(4) 1.0460(9) 0.64688(17) 0.0634(18) Uani 1 1 d . B .
H17A H 0.2990 1.0836 0.6308 0.076 Uiso 1 1 calc R . .
C18 C 0.3707(4) 1.0466(9) 0.69833(17) 0.0654(18) Uani 1 1 d D . .
C19 C 0.4524(3) 0.9934(6) 0.72383(15) 0.0418(10) Uani 1 1 d . B .
C20 C 0.5137(3) 0.9352(6) 0.69532(14) 0.0361(9) Uani 1 1 d . . .
H20A H 0.5685 0.8988 0.7110 0.043 Uiso 1 1 calc R B .
C21 C 0.4954(3) 0.9299(6) 0.64368(14) 0.0339(8) Uani 1 1 d . B .
H21A H 0.5367 0.8857 0.6255 0.041 Uiso 1 1 calc R . .
C22 C 0.4742(3) 0.9833(6) 0.77911(14) 0.0380(9) Uani 1 1 d . . .
C23 C 0.4176(3) 0.9120(9) 0.80837(16) 0.0575(15) Uani 1 1 d D B .
C24 C 0.4411(3) 0.9008(8) 0.85954(16) 0.0531(14) Uani 1 1 d . . .
H24A H 0.4024 0.8525 0.8788 0.064 Uiso 1 1 calc R B .
C25 C 0.5217(3) 0.9613(5) 0.88196(13) 0.0295(8) Uani 1 1 d . B .
C26 C 0.5797(3) 1.0285(6) 0.85307(14) 0.0375(9) Uani 1 1 d . . .
H26A H 0.6345 1.0678 0.8680 0.045 Uiso 1 1 calc R B .
C27 C 0.5566(3) 1.0380(6) 0.80177(15) 0.0415(10) Uani 1 1 d . B .
H27A H 0.5966 1.0812 0.7825 0.050 Uiso 1 1 calc R . .
C28 C 0.5463(2) 0.9554(5) 0.93733(13) 0.0274(7) Uani 1 1 d . . .
C29 C 0.1839(3) 1.3380(7) 0.51803(16) 0.0455(11) Uani 1 1 d . . .
H29A H 0.2397 1.3510 0.5364 0.055 Uiso 1 1 calc R . .
C30 C 0.1192(3) 1.4546(7) 0.52443(17) 0.0445(11) Uani 1 1 d . . .
H30A H 0.1319 1.5440 0.5465 0.053 Uiso 1 1 calc R . .
C31 C 0.0351(2) 1.4372(5) 0.49759(15) 0.0329(8) Uani 1 1 d . . .
C32 C 0.0212(3) 1.2996(7) 0.4665(2) 0.0500(13) Uani 1 1 d . . .
H32A H -0.0344 1.2808 0.4485 0.060 Uiso 1 1 calc R . .
C33 C 0.0893(3) 1.1889(6) 0.4619(2) 0.0495(12) Uani 1 1 d . . .
H33A H 0.0780 1.0972 0.4404 0.059 Uiso 1 1 calc R . .
N3 N 0.1698(2) 1.2079(5) 0.48667(13) 0.0357(8) Uani 1 1 d . . .
O3 O 0.2972(2) 0.6134(4) 0.44377(11) 0.0431(7) Uani 1 1 d . . .
O4 O 0.2176(2) 0.8199(4) 0.46987(11) 0.0466(8) Uani 1 1 d . . .
O5 O 0.45046(18) 0.8984(4) 0.54179(9) 0.0333(6) Uani 1 1 d . . .
O6 O 0.32624(19) 1.0456(4) 0.54252(10) 0.0376(7) Uani 1 1 d . . .
O7 O 0.60740(19) 1.0515(4) 0.95612(10) 0.0364(7) Uani 1 1 d . . .
O8 O 0.5093(2) 0.8534(4) 0.96276(10) 0.0396(7) Uani 1 1 d . . .
O13 O -0.30320(19) 0.4288(4) 0.14520(10) 0.0427(8) Uani 1 1 d . A .
O14 O -0.21326(19) 0.5793(4) 0.10521(10) 0.0386(7) Uani 1 1 d . . .
N1 N -0.1536(4) 0.4312(12) 0.3238(2) 0.082(3) Uani 0.785(5) 1 d P A 1
O9 O -0.1035(4) 0.3388(11) 0.3502(2) 0.094(2) Uani 0.785(5) 1 d P A 1
O10 O -0.2227(5) 0.483(2) 0.3337(3) 0.181(6) Uani 0.785(5) 1 d P A 1
N1' N -0.0788(10) 0.779(3) 0.3667(7) 0.082(3) Uani 0.215(5) 1 d PD A 2
O9' O -0.0809(16) 0.919(3) 0.3902(8) 0.094(2) Uani 0.215(5) 1 d PD A 2
O10' O -0.1546(14) 0.713(4) 0.3602(9) 0.181(6) Uani 0.215(5) 1 d PD A 2
N2 N 0.2958(4) 1.0918(10) 0.7249(2) 0.0559(18) Uani 0.720(6) 1 d PD B 1
O11 O 0.2233(4) 1.0322(16) 0.7119(3) 0.128(4) Uani 0.720(6) 1 d P B 1
O12 O 0.3102(4) 1.1887(8) 0.7585(2) 0.0647(17) Uani 0.720(6) 1 d P B 1
N2' N 0.3301(9) 0.945(2) 0.7819(5) 0.071(6) Uani 0.280(6) 1 d PD B 2
O11' O 0.2767(11) 1.055(3) 0.7895(7) 0.097(7) Uani 0.280(6) 1 d PD B 2
O12' O 0.3113(13) 0.828(3) 0.7525(6) 0.095(7) Uani 0.280(6) 1 d PD B 2
O1 O 0.3515(2) 1.2813(4) 0.45843(12) 0.0399(7) Uani 1 1 d D . .
O2 O 0.38328(17) 0.9358(3) 0.44188(9) 0.0272(5) Uani 1 1 d D . .
HW1A H 0.395(2) 1.307(5) 0.4807(13) 0.032(12) Uiso 1 1 d D . .
HW1B H 0.324(3) 1.371(4) 0.449(2) 0.065(19) Uiso 1 1 d D . .
HW2A H 0.4322(19) 0.990(6) 0.4442(16) 0.035(12) Uiso 1 1 d D . .
HW2B H 0.358(3) 0.935(8) 0.4120(10) 0.067(19) Uiso 1 1 d D . .

loop_
_atom_site_aniso_label
_atom_site_aniso_U_11
_atom_site_aniso_U_22
_atom_site_aniso_U_33
_atom_site_aniso_U_23
_atom_site_aniso_U_13
_atom_site_aniso_U_12
Co1 0.0228(2) 0.0256(3) 0.0157(2) -0.00410(17) -0.00661(16) 0.00449(18)
Co2 0.0244(2) 0.0297(3) 0.0214(2) -0.00489(18) -0.00571(18) 0.00929(19)
C1 0.037(2) 0.036(2) 0.0276(18) 0.0053(16) -0.0125(16) -0.0094(17)
C2 0.037(2) 0.035(2) 0.0315(19) 0.0015(16) -0.0158(16) -0.0016(17)
C3 0.039(2) 0.049(3) 0.034(2) -0.0007(19) -0.0051(17) -0.0033(19)
C4 0.035(2) 0.056(3) 0.040(2) 0.001(2) -0.0114(18) 0.000(2)
C5 0.044(2) 0.052(3) 0.035(2) 0.002(2) -0.0174(19) -0.008(2)
C6 0.053(3) 0.055(3) 0.046(3) -0.017(2) -0.021(2) 0.006(2)
C7 0.043(2) 0.052(3) 0.045(3) -0.011(2) -0.021(2) 0.010(2)
C8 0.042(2) 0.055(3) 0.033(2) 0.0008(19) -0.0171(18) -0.006(2)
C9 0.038(2) 0.081(4) 0.026(2) 0.000(2) -0.0082(17) -0.005(2)
C10 0.031(2) 0.070(3) 0.030(2) 0.001(2) -0.0089(16) -0.009(2)
C11 0.0322(19) 0.037(2) 0.0267(18) -0.0020(16) -0.0118(15) -0.0053(16)
C12 0.041(2) 0.063(3) 0.033(2) 0.009(2) -0.0120(18) -0.016(2)
C13 0.037(2) 0.079(4) 0.042(2) 0.009(2) -0.0153(19) -0.023(2)
C14 0.0311(18) 0.034(2) 0.0239(17) -0.0015(15) -0.0105(14) -0.0040(15)
C15 0.0349(19) 0.032(2) 0.0194(16) -0.0025(14) -0.0050(14) 0.0030(15)
C16 0.042(2) 0.042(2) 0.0192(16) -0.0033(16) -0.0037(15) 0.0083(18)
C17 0.057(3) 0.102(5) 0.026(2) -0.015(2) -0.010(2) 0.040(3)
C18 0.060(3) 0.110(5) 0.024(2) -0.009(3) -0.001(2) 0.039(3)
C19 0.050(2) 0.049(3) 0.0222(18) -0.0020(17) -0.0078(17) 0.008(2)
C20 0.036(2) 0.047(2) 0.0218(17) 0.0037(16) -0.0046(15) 0.0027(17)
C21 0.0344(19) 0.042(2) 0.0228(17) -0.0014(16) -0.0023(15) 0.0036(17)
C22 0.044(2) 0.047(2) 0.0198(17) -0.0041(16) -0.0071(16) 0.0047(19)
C23 0.038(2) 0.106(5) 0.025(2) -0.012(2) -0.0052(17) -0.010(3)
C24 0.043(2) 0.090(4) 0.0249(19) -0.005(2) 0.0026(17) -0.026(3)
C25 0.0340(18) 0.0297(19) 0.0231(17) 0.0009(14) -0.0014(14) -0.0038(15)
C26 0.035(2) 0.052(3) 0.0226(17) 0.0008(17) -0.0036(15) -0.0137(18)
C27 0.048(2) 0.052(3) 0.0228(18) 0.0051(17) 0.0007(17) -0.016(2)
C28 0.0276(17) 0.0312(19) 0.0223(16) 0.0015(14) -0.0001(13) -0.0004(14)
C29 0.033(2) 0.061(3) 0.038(2) -0.018(2) -0.0088(17) 0.018(2)
C30 0.035(2) 0.053(3) 0.041(2) -0.022(2) -0.0089(18) 0.0155(19)
C31 0.0287(18) 0.037(2) 0.0322(19) -0.0020(16) 0.0023(15) 0.0108(16)
C32 0.0263(19) 0.052(3) 0.067(3) -0.024(2) -0.008(2) 0.0121(19)
C33 0.037(2) 0.042(3) 0.065(3) -0.024(2) -0.005(2) 0.0094(19)
N3 0.0292(16) 0.0394(19) 0.0363(17) -0.0060(15) -0.0020(13) 0.0147(14)
O3 0.0405(16) 0.0410(17) 0.0399(16) 0.0072(13) -0.0203(13) -0.0032(13)
O4 0.0544(19) 0.0504(19) 0.0323(15) -0.0103(14) -0.0022(13) -0.0184(16)
O5 0.0326(13) 0.0429(16) 0.0218(12) -0.0091(11) -0.0047(10) 0.0063(12)
O6 0.0354(14) 0.0512(18) 0.0227(13) -0.0051(12) -0.0063(11) 0.0149(13)
O7 0.0346(14) 0.0486(18) 0.0246(13) -0.0026(12) -0.0006(11) -0.0127(13)
O8 0.0413(15) 0.0485(18) 0.0288(13) 0.0083(13) 0.0048(12) -0.0115(14)
O13 0.0338(14) 0.063(2) 0.0266(13) 0.0067(13) -0.0119(11) -0.0185(14)
O14 0.0380(15) 0.0492(18) 0.0242(13) 0.0029(12) -0.0098(11) -0.0165(13)
N1 0.044(3) 0.167(8) 0.031(3) 0.015(4) -0.009(2) -0.030(4)
O9 0.088(4) 0.136(6) 0.052(3) 0.031(4) -0.015(3) -0.033(4)
O10 0.056(4) 0.422(19) 0.069(4) 0.056(7) 0.022(3) 0.033(7)
N1' 0.044(3) 0.167(8) 0.031(3) 0.015(4) -0.009(2) -0.030(4)
O9' 0.088(4) 0.136(6) 0.052(3) 0.031(4) -0.015(3) -0.033(4)
O10' 0.056(4) 0.422(19) 0.069(4) 0.056(7) 0.022(3) 0.033(7)
N2 0.039(3) 0.099(5) 0.029(3) -0.009(3) 0.004(2) 0.009(3)
O11 0.044(3) 0.253(12) 0.092(5) -0.083(7) 0.024(3) -0.031(5)
O12 0.066(3) 0.078(4) 0.051(3) -0.021(3) 0.011(3) 0.016(3)
N2' 0.044(9) 0.14(2) 0.030(7) -0.004(9) 0.009(6) -0.029(11)
O11' 0.060(10) 0.17(2) 0.064(11) -0.002(12) 0.003(8) 0.020(12)
O12' 0.098(13) 0.125(16) 0.053(9) 0.003(10) -0.012(8) -0.071(12)
O1 0.0395(16) 0.0324(16) 0.0423(16) -0.0053(13) -0.0116(13) 0.0008(13)
O2 0.0265(12) 0.0325(14) 0.0201(11) -0.0034(10) -0.0047(10) 0.0054(11)

loop_
_atom_type_symbol
_atom_type_description
_atom_type_scat_dispersion_real
_atom_type_scat_dispersion_imag
_atom_type_scat_source
C C 0.0033 0.0016 'International Tables Vol C Tables 4.2.6.8 and 6.1.1.4'
H H 0.0000 0.0000 'International Tables Vol C Tables 4.2.6.8 and 6.1.1.4'
N N 0.0061 0.0033 'International Tables Vol C Tables 4.2.6.8 and 6.1.1.4'
O O 0.0106 0.0060 'International Tables Vol C Tables 4.2.6.8 and 6.1.1.4'
Co Co 0.3494 0.9721 'International Tables Vol C Tables 4.2.6.8 and 6.1.1.4'

loop_
_geom_angle_atom_site_label_1
_geom_angle_atom_site_label_2
_geom_angle_atom_site_label_3
_geom_angle
_geom_angle_site_symmetry_1
_geom_angle_site_symmetry_3
O3 Co1 O7 92.67(12) . 2_646
O3 Co1 O8 105.14(14) . 4_575
O7 Co1 O8 100.65(12) 2_646 4_575
O3 Co1 O5 153.26(13) . .
O7 Co1 O5 89.51(12) 2_646 .
O8 Co1 O5 100.61(12) 4_575 .
O3 Co1 O2 88.28(11) . .
O7 Co1 O2 166.01(11) 2_646 .
O8 Co1 O2 92.56(12) 4_575 .
O5 Co1 O2 83.48(11) . .
O14 Co2 O6 174.80(12) 2 .
O14 Co2 N3 86.94(12) 2 .
O6 Co2 N3 89.21(12) . .
O14 Co2 O1 91.47(13) 2 .
O6 Co2 O1 92.22(13) . .
N3 Co2 O1 92.90(14) . .
O14 Co2 O4 86.98(13) 2 .
O6 Co2 O4 90.12(13) . .
N3 Co2 O4 98.35(15) . .
O1 Co2 O4 168.54(13) . .
O14 Co2 O2 89.02(10) 2 .
O6 Co2 O2 95.06(10) . .
N3 Co2 O2 174.18(13) . .
O1 Co2 O2 83.01(12) . .
O4 Co2 O2 85.61(13) . .
O4 C1 O3 122.5(4) . .
O4 C1 C2 120.3(4) . .
O3 C1 C2 117.1(4) . .
C3 C2 C7 119.7(4) . .
C3 C2 C1 120.5(4) . .
C7 C2 C1 119.5(4) . .
C2 C3 C4 120.0(4) . .
C2 C3 H3A 120.0 . .
C4 C3 H3A 120.0 . .
C3 C4 C5 120.3(4) . .
C3 C4 N1' 110.9(9) . .
C5 C4 N1' 128.6(9) . .
C6 C5 C4 119.0(4) . .
C6 C5 C8 118.9(5) . .
C4 C5 C8 121.9(4) . .
C7 C6 C5 120.4(5) . .
C7 C6 H6A 119.8 . .
C5 C6 H6A 119.8 . .
C6 C7 C2 120.6(5) . .
C6 C7 H7A 119.7 . .
C2 C7 H7A 119.7 . .
C13 C8 C9 117.1(4) . .
C13 C8 C5 118.5(4) . .
C9 C8 C5 124.5(4) . .
C10 C9 C8 122.5(4) . .
C10 C9 N1 118.3(5) . .
C8 C9 N1 119.2(4) . .
C11 C10 C9 119.7(4) . .
C11 C10 H10A 120.2 . .
C9 C10 H10A 120.2 . .
C10 C11 C12 119.1(4) . .
C10 C11 C14 121.2(4) . .
C12 C11 C14 119.7(4) . .
C11 C12 C13 120.3(4) . .
C11 C12 H12A 119.9 . .
C13 C12 H12A 119.9 . .
C8 C13 C12 121.4(4) . .
C8 C13 H13A 119.3 . .
C12 C13 H13A 119.3 . .
O14 C14 O13 125.6(3) . .
O14 C14 C11 117.4(3) . .
O13 C14 C11 117.0(3) . .
O6 C15 O5 124.8(3) . .
O6 C15 C16 118.3(3) . .
O5 C15 C16 116.9(3) . .
C17 C16 C21 119.5(4) . .
C17 C16 C15 120.5(4) . .
C21 C16 C15 119.7(4) . .
C16 C17 C18 120.1(4) . .
C16 C17 H17A 119.9 . .
C18 C17 H17A 119.9 . .
C17 C18 C19 121.5(5) . .
C17 C18 N2 116.4(5) . .
C19 C18 N2 121.9(4) . .
C20 C19 C18 117.0(4) . .
C20 C19 C22 118.6(4) . .
C18 C19 C22 124.3(4) . .
C19 C20 C21 121.6(4) . .
C19 C20 H20A 119.2 . .
C21 C20 H20A 119.2 . .
C16 C21 C20 120.2(4) . .
C16 C21 H21A 119.9 . .
C20 C21 H21A 119.9 . .
C23 C22 C27 118.6(4) . .
C23 C22 C19 122.4(4) . .
C27 C22 C19 118.8(4) . .
C22 C23 C24 120.8(4) . .
C22 C23 N2' 104.8(7) . .
C24 C23 N2' 126.3(7) . .
C25 C24 C23 120.2(4) . .
C25 C24 H24A 119.9 . .
C23 C24 H24A 119.9 . .
C26 C25 C24 119.6(4) . .
C26 C25 C28 119.8(3) . .
C24 C25 C28 120.6(4) . .
C25 C26 C27 120.3(4) . .
C25 C26 H26A 119.9 . .
C27 C26 H26A 119.9 . .
C22 C27 C26 120.5(4) . .
C22 C27 H27A 119.8 . .
C26 C27 H27A 119.8 . .
O8 C28 O7 122.5(3) . .
O8 C28 C25 120.5(3) . .
O7 C28 C25 116.9(3) . .
N3 C29 C30 122.9(4) . .
N3 C29 H29A 118.6 . .
C30 C29 H29A 118.6 . .
C29 C30 C31 119.6(4) . .
C29 C30 H30A 120.2 . .
C31 C30 H30A 120.2 . .
C32 C31 C30 116.6(4) . .
C32 C31 C31 122.3(5) . 3_586
C30 C31 C31 121.1(5) . 3_586
C31 C32 C33 120.5(4) . .
C31 C32 H32A 119.8 . .
C33 C32 H32A 119.8 . .
N3 C33 C32 122.7(4) . .
N3 C33 H33A 118.6 . .
C32 C33 H33A 118.6 . .
C33 N3 C29 117.6(4) . .
C33 N3 Co2 120.3(3) . .
C29 N3 Co2 121.2(3) . .
C1 O3 Co1 112.3(3) . .
C1 O4 Co2 127.0(3) . .
C15 O5 Co1 116.4(2) . .
C15 O6 Co2 130.8(3) . .
C28 O7 Co1 126.6(3) . 2_656
C28 O8 Co1 149.1(3) . 4_576
C14 O14 Co2 129.1(2) . 2_545
O10 N1 O9 125.0(8) . .
O10 N1 C9 115.8(8) . .
O9 N1 C9 119.2(7) . .
O10' N1' O9' 109.5(17) . .
O10' N1' C4 123(2) . .
O9' N1' C4 124.7(18) . .
O12 N2 O11 122.1(6) . .
O12 N2 C18 117.4(6) . .
O11 N2 C18 120.5(6) . .
O12' N2' O11' 122.9(18) . .
O12' N2' C23 107.3(15) . .
O11' N2' C23 129.3(15) . .
Co2 O1 HW1A 120(3) . .
Co2 O1 HW1B 117(4) . .
HW1A O1 HW1B 108(3) . .
Co1 O2 Co2 101.40(11) . .
Co1 O2 HW2A 110(3) . .
Co2 O2 HW2A 117(3) . .
Co1 O2 HW2B 125(4) . .
Co2 O2 HW2B 93(4) . .
HW2A O2 HW2B 110(3) . .

loop_
_geom_bond_atom_site_label_1
_geom_bond_atom_site_label_2
_geom_bond_distance
_geom_bond_site_symmetry_2
Co1 O3 2.025(3) .
Co1 O7 2.033(3) 2_646
Co1 O8 2.039(3) 4_575
Co1 O5 2.067(3) .
Co1 O2 2.103(3) .
Co2 O14 2.067(3) 2
Co2 O6 2.080(3) .
Co2 N3 2.103(3) .
Co2 O1 2.112(3) .
Co2 O4 2.131(3) .
Co2 O2 2.149(3) .
C1 O4 1.262(6) .
C1 O3 1.267(5) .
C1 C2 1.489(5) .
C2 C3 1.381(6) .
C2 C7 1.382(7) .
C3 C4 1.389(6) .
C3 H3A 0.9300 .
C4 C5 1.397(7) .
C4 N1' 1.499(16) .
C5 C6 1.387(7) .
C5 C8 1.496(5) .
C6 C7 1.381(6) .
C6 H6A 0.9300 .
C7 H7A 0.9300 .
C8 C13 1.370(7) .
C8 C9 1.382(7) .
C9 C10 1.382(6) .
C9 N1 1.442(8) .
C10 C11 1.367(6) .
C10 H10A 0.9300 .
C11 C12 1.382(6) .
C11 C14 1.508(5) .
C12 C13 1.391(6) .
C12 H12A 0.9300 .
C13 H13A 0.9300 .
C14 O14 1.245(5) .
C14 O13 1.257(5) .
C15 O6 1.254(5) .
C15 O5 1.269(5) .
C15 C16 1.506(5) .
C16 C17 1.377(7) .
C16 C21 1.377(6) .
C17 C18 1.386(6) .
C17 H17A 0.9300 .
C18 C19 1.404(7) .
C18 N2 1.489(7) .
C19 C20 1.384(6) .
C19 C22 1.494(5) .
C20 C21 1.392(5) .
C20 H20A 0.9300 .
C21 H21A 0.9300 .
C22 C23 1.383(7) .
C22 C27 1.390(6) .
C23 C24 1.388(6) .
C23 N2' 1.449(13) .
C24 C25 1.380(6) .
C24 H24A 0.9300 .
C25 C26 1.379(6) .
C25 C28 1.499(5) .
C26 C27 1.390(5) .
C26 H26A 0.9300 .
C27 H27A 0.9300 .
C28 O8 1.254(5) .
C28 O7 1.254(5) .
C29 N3 1.333(6) .
C29 C30 1.385(6) .
C29 H29A 0.9300 .
C30 C31 1.391(6) .
C30 H30A 0.9300 .
C31 C32 1.375(6) .
C31 C31 1.486(7) 3_586
C32 C33 1.383(6) .
C32 H32A 0.9300 .
C33 N3 1.326(6) .
C33 H33A 0.9300 .
O7 Co1 2.033(3) 2_656
O8 Co1 2.039(3) 4_576
O14 Co2 2.067(3) 2_545
N1 O10 1.203(11) .
N1 O9 1.215(10) .
N1' O10' 1.262(16) .
N1' O9' 1.284(17) .
N2 O12 1.189(8) .
N2 O11 1.211(9) .
N2' O12' 1.231(16) .
N2' O11' 1.233(16) .
O1 HW1A 0.859(19) .
O1 HW1B 0.846(19) .
O2 HW2A 0.858(19) .
O2 HW2B 0.846(19) .
